data_2215074
loop_
_publ_author_name
'Bao-Han Zhou'

_publ_section_title 5-Amino-1-[2-(4-chlorophenyl)-3-methylbutanoyl]-3-(methylsulfanyl)-1<i>H</i>-pyrazole-4-carbonitrile
_journal_coeditor_code CV2274
_journal_issue 9
_journal_name_full 'Acta Crystallographica Section E'
_journal_page_first o3838
_journal_page_last o3838
_journal_paper_doi 10.1107/S1600536807034101
_journal_volume 63
_journal_year 2007
_chemical_formula_iupac 'C16 H17 Cl N4 O S'
_chemical_formula_moiety 'C16 H17 Cl N4 O S'
_chemical_formula_sum 'C16 H17 Cl N4 O S'
_chemical_formula_weight 348.85
_chemical_name_systematic
;
5-Amino-1-[2-(4-chlorophenyl)-3-methylbutanoyl]-3-(methylsulfanyl)-
1H-pyrazole-4-carbonitrile
;
_space_group_IT_number 2
_symmetry_cell_setting triclinic
_symmetry_space_group_name_Hall '-P 1'
_symmetry_space_group_name_H-M 'P -1'
_atom_sites_solution_hydrogens geom
_atom_sites_solution_primary direct
_atom_sites_solution_secondary difmap
_audit_creation_method SHELXL-97
_cell_angle_alpha 71.243(2)
_cell_angle_beta 84.181(2)
_cell_angle_gamma 83.948(2)
_cell_formula_units_Z 2
_cell_length_a 5.9962(6)
_cell_length_b 11.2616(11)
_cell_length_c 14.0125(11)
_cell_measurement_reflns_used 1166
_cell_measurement_temperature 294(2)
_cell_measurement_theta_max 22.06
_cell_measurement_theta_min 2.81
_cell_volume 888.68(14)
_computing_cell_refinement 'SAINT (Bruker, 2001)'
_computing_data_collection 'SMART (Bruker, 2001)'
_computing_data_reduction SAINT
_computing_molecular_graphics 'PLATON (Spek, 2003)'
_computing_publication_material PLATON
_computing_structure_refinement 'SHELXL97 (Sheldrick, 1997)'
_computing_structure_solution 'SHELXS97 (Sheldrick, 1997)'
_diffrn_ambient_temperature 294(2)
_diffrn_measured_fraction_theta_full 0.983
_diffrn_measured_fraction_theta_max 0.983
_diffrn_measurement_device_type 'Bruker SMART 4K CCD area-detector'
_diffrn_measurement_method '\f and \w'
_diffrn_radiation_monochromator graphite
_diffrn_radiation_source 'fine-focus sealed tube'
_diffrn_radiation_type MoK\a
_diffrn_radiation_wavelength 0.71073
_diffrn_reflns_av_R_equivalents 0.0326
_diffrn_reflns_av_sigmaI/netI 0.0624
_diffrn_reflns_limit_h_max 7
_diffrn_reflns_limit_h_min -7
_diffrn_reflns_limit_k_max 13
_diffrn_reflns_limit_k_min -12
_diffrn_reflns_limit_l_max 17
_diffrn_reflns_limit_l_min -17
_diffrn_reflns_number 6363
_diffrn_reflns_theta_full 26.00
_diffrn_reflns_theta_max 26.00
_diffrn_reflns_theta_min 1.54
_exptl_absorpt_coefficient_mu 0.341
_exptl_absorpt_correction_type none
_exptl_crystal_colour colourless
_exptl_crystal_density_diffrn 1.304
_exptl_crystal_density_method 'not measured'
_exptl_crystal_description block
_exptl_crystal_F_000 364
_exptl_crystal_size_max 0.10
_exptl_crystal_size_mid 0.10
_exptl_crystal_size_min 0.10
_refine_diff_density_max 0.270
_refine_diff_density_min -0.211
_refine_ls_extinction_method none
_refine_ls_goodness_of_fit_ref 0.998
_refine_ls_hydrogen_treatment constr
_refine_ls_matrix_type full
_refine_ls_number_parameters 211
_refine_ls_number_reflns 3440
_refine_ls_number_restraints 0
_refine_ls_restrained_S_all 0.998
_refine_ls_R_factor_all 0.0981
_refine_ls_R_factor_gt 0.0590
_refine_ls_shift/su_max 0.000
_refine_ls_shift/su_mean 0.000
_refine_ls_structure_factor_coef Fsqd
_refine_ls_weighting_details 'calc w=1/[\s^2^(Fo^2^)+(0.0807P)^2^] where P=(Fo^2^+2Fc^2^)/3'
_refine_ls_weighting_scheme calc
_refine_ls_wR_factor_gt 0.1402
_refine_ls_wR_factor_ref 0.1588
_reflns_number_gt 2200
_reflns_number_total 3440
_reflns_threshold_expression I>2\s(I)
_cod_data_source_file cv2274.cif
_cod_data_source_block I
_cod_depositor_comments
;
The following automatic conversions were performed:
'_symmetry_cell_setting' value 'Triclinic' changed to 'triclinic'
according to '/home/saulius/struct/CIF-dictionaries/cif_core.dic'
dictionary named 'cif_core.dic' version 2.4.1 from 2010-06-29.

Automatic conversion script
Id: cif_fix_enum 1527 2010-12-29 10:47:43Z saulius 

The following automatic conversions were performed:

'_symmetry_cell_setting' value 'Triclinic' changed to 'triclinic'
according to /home/saulius/struct/CIF-dictionaries/cif_core.dic
dictionary named 'cif_core.dic' version 2.4.1 from 2010-06-29.

Automatic conversion script
Id: cif_fix_values 1715 2011-07-08 13:25:40Z adriana 
;
_cod_database_code 2215074
_cod_database_fobs_code 2215074

loop_
_symmetry_equiv_pos_as_xyz
'x, y, z'
'-x, -y, -z'

loop_
_atom_site_type_symbol
_atom_site_label
_atom_site_fract_x
_atom_site_fract_y
_atom_site_fract_z
_atom_site_U_iso_or_equiv
_atom_site_adp_type
_atom_site_calc_flag
_atom_site_refinement_flags
_atom_site_occupancy
C C1 0.9577(6) 0.7887(3) 0.5095(2) 0.0514(8) Uani d . 1
C C2 1.0442(5) 0.8888(3) 0.4347(2) 0.0516(8) Uani d . 1
H H2 1.1774 0.9189 0.4426 0.062 Uiso calc R 1
C C3 0.9334(5) 0.9439(3) 0.3487(2) 0.0485(8) Uani d . 1
H H3 0.9936 1.0109 0.2980 0.058 Uiso calc R 1
C C4 0.7328(5) 0.9017(3) 0.3357(2) 0.0375(7) Uani d . 1
C C5 0.6489(5) 0.8013(3) 0.4125(2) 0.0458(7) Uani d . 1
H H5 0.5154 0.7710 0.4053 0.055 Uiso calc R 1
C C6 0.7586(5) 0.7456(3) 0.4993(2) 0.0527(8) Uani d . 1
H H6 0.6983 0.6794 0.5507 0.063 Uiso calc R 1
C C7 0.6143(5) 0.9593(2) 0.23917(19) 0.0398(7) Uani d . 1
H H7 0.4643 0.9281 0.2500 0.048 Uiso calc R 1
C C8 0.5883(5) 1.1035(3) 0.2017(2) 0.0507(8) Uani d . 1
H H8 0.7385 1.1348 0.1859 0.061 Uiso calc R 1
C C9 0.4625(7) 1.1493(4) 0.1053(3) 0.0814(12) Uani d . 1
H H9A 0.3171 1.1165 0.1189 0.122 Uiso calc R 1
H H9B 0.5464 1.1205 0.0538 0.122 Uiso calc R 1
H H9C 0.4450 1.2395 0.0828 0.122 Uiso calc R 1
C C10 0.4658(6) 1.1546(3) 0.2824(3) 0.0644(10) Uani d . 1
H H10A 0.3155 1.1282 0.2961 0.097 Uiso calc R 1
H H10B 0.4604 1.2448 0.2590 0.097 Uiso calc R 1
H H10C 0.5441 1.1229 0.3431 0.097 Uiso calc R 1
C C11 0.7512(5) 0.9082(3) 0.1613(2) 0.0463(7) Uani d . 1
C C12 0.5097(5) 0.6291(3) 0.19760(19) 0.0421(7) Uani d . 1
C C13 0.6965(5) 0.6104(3) 0.1310(2) 0.0439(7) Uani d . 1
C C14 0.8102(5) 0.7179(3) 0.1051(2) 0.0439(7) Uani d . 1
C C15 0.7501(6) 0.5041(3) 0.0980(2) 0.0592(9) Uani d . 1
C C16 0.1331(6) 0.6033(3) 0.3248(3) 0.0696(10) Uani d . 1
H H16A 0.2130 0.6039 0.3806 0.104 Uiso calc R 1
H H16B -0.0020 0.5610 0.3499 0.104 Uiso calc R 1
H H16C 0.0950 0.6882 0.2841 0.104 Uiso calc R 1
Cl Cl1 1.10155(17) 0.71653(9) 0.61768(7) 0.0799(4) Uani d . 1
N N1 0.6925(4) 0.7937(2) 0.15689(16) 0.0420(6) Uani d . 1
N N2 0.5051(4) 0.7364(2) 0.21506(16) 0.0437(6) Uani d . 1
N N4 0.7914(6) 0.4176(3) 0.0726(3) 0.0933(12) Uani d . 1
O O1 0.9083(4) 0.9579(2) 0.10827(16) 0.0684(7) Uani d . 1
N N3 0.9937(4) 0.7514(2) 0.04463(17) 0.0566(8) Uani d . 1
H H3A 1.0618 0.7014 0.0139 0.068 Uiso calc R 1
H H3B 1.0444 0.8230 0.0362 0.068 Uiso calc R 1
S S1 0.30682(15) 0.52251(7) 0.24978(6) 0.0559(3) Uani d . 1

loop_
_atom_site_aniso_label
_atom_site_aniso_U_11
_atom_site_aniso_U_22
_atom_site_aniso_U_33
_atom_site_aniso_U_12
_atom_site_aniso_U_13
_atom_site_aniso_U_23
C1 0.057(2) 0.0470(19) 0.0510(18) -0.0014(16) -0.0035(15) -0.0177(15)
C2 0.0394(18) 0.053(2) 0.066(2) -0.0092(15) -0.0043(16) -0.0226(17)
C3 0.0473(19) 0.0413(18) 0.0557(19) -0.0088(15) 0.0063(15) -0.0147(15)
C4 0.0375(16) 0.0342(16) 0.0431(15) -0.0027(13) 0.0072(13) -0.0184(13)
C5 0.0440(18) 0.0456(18) 0.0482(17) -0.0112(14) 0.0025(14) -0.0145(15)
C6 0.060(2) 0.0492(19) 0.0464(17) -0.0135(16) 0.0008(16) -0.0102(15)
C7 0.0454(17) 0.0336(16) 0.0436(15) -0.0099(13) 0.0041(13) -0.0165(13)
C8 0.055(2) 0.0357(17) 0.0589(19) -0.0100(15) -0.0080(16) -0.0082(15)
C9 0.104(3) 0.059(2) 0.074(2) -0.009(2) -0.031(2) -0.003(2)
C10 0.066(2) 0.0399(19) 0.094(3) 0.0003(17) -0.003(2) -0.0337(19)
C11 0.055(2) 0.0429(18) 0.0425(16) -0.0123(15) 0.0035(15) -0.0143(14)
C12 0.0556(19) 0.0329(16) 0.0376(15) -0.0038(14) -0.0028(14) -0.0107(13)
C13 0.061(2) 0.0331(16) 0.0396(15) -0.0056(14) 0.0014(14) -0.0145(13)
C14 0.0522(19) 0.0432(18) 0.0363(15) -0.0032(15) 0.0010(14) -0.0139(14)
C15 0.067(2) 0.048(2) 0.065(2) -0.0162(17) 0.0192(17) -0.0243(17)
C16 0.065(2) 0.060(2) 0.086(3) -0.0131(19) 0.021(2) -0.032(2)
Cl1 0.0835(7) 0.0783(7) 0.0732(6) -0.0088(6) -0.0319(5) -0.0085(5)
N1 0.0510(16) 0.0354(14) 0.0412(12) -0.0087(12) 0.0034(11) -0.0146(11)
N2 0.0505(16) 0.0378(14) 0.0443(13) -0.0117(12) 0.0051(12) -0.0151(11)
N4 0.109(3) 0.062(2) 0.123(3) -0.031(2) 0.052(2) -0.059(2)
O1 0.0868(18) 0.0602(15) 0.0659(14) -0.0362(14) 0.0334(13) -0.0329(12)
N3 0.071(2) 0.0521(17) 0.0539(16) -0.0154(15) 0.0173(14) -0.0291(13)
S1 0.0664(6) 0.0361(5) 0.0661(6) -0.0130(4) 0.0110(4) -0.0192(4)

loop_
_atom_type_symbol
_atom_type_description
_atom_type_scat_dispersion_real
_atom_type_scat_dispersion_imag
_atom_type_scat_source
C C 0.0033 0.0016 'International Tables Vol C Tables 4.2.6.8 and 6.1.1.4'
H H 0.0000 0.0000 'International Tables Vol C Tables 4.2.6.8 and 6.1.1.4'
N N 0.0061 0.0033 'International Tables Vol C Tables 4.2.6.8 and 6.1.1.4'
O O 0.0106 0.0060 'International Tables Vol C Tables 4.2.6.8 and 6.1.1.4'
S S 0.1246 0.1234 'International Tables Vol C Tables 4.2.6.8 and 6.1.1.4'
Cl Cl 0.1484 0.1585 'International Tables Vol C Tables 4.2.6.8 and 6.1.1.4'

loop_
_geom_angle_atom_site_label_1
_geom_angle_atom_site_label_2
_geom_angle_atom_site_label_3
_geom_angle
C6 C1 C2 120.4(3)
C6 C1 Cl1 119.9(2)
C2 C1 Cl1 119.7(3)
C3 C2 C1 119.7(3)
C3 C2 H2 120.1
C1 C2 H2 120.1
C2 C3 C4 121.2(3)
C2 C3 H3 119.4
C4 C3 H3 119.4
C5 C4 C3 117.7(3)
C5 C4 C7 120.9(3)
C3 C4 C7 121.3(3)
C6 C5 C4 121.4(3)
C6 C5 H5 119.3
C4 C5 H5 119.3
C1 C6 C5 119.4(3)
C1 C6 H6 120.3
C5 C6 H6 120.3
C4 C7 C11 105.3(2)
C4 C7 C8 115.2(2)
C11 C7 C8 111.0(2)
C4 C7 H7 108.4
C11 C7 H7 108.4
C8 C7 H7 108.4
C10 C8 C9 110.4(3)
C10 C8 C7 110.9(2)
C9 C8 C7 109.9(2)
C10 C8 H8 108.5
C9 C8 H8 108.5
C7 C8 H8 108.5
C8 C9 H9A 109.5
C8 C9 H9B 109.5
H9A C9 H9B 109.5
C8 C9 H9C 109.5
H9A C9 H9C 109.5
H9B C9 H9C 109.5
C8 C10 H10A 109.5
C8 C10 H10B 109.5
H10A C10 H10B 109.5
C8 C10 H10C 109.5
H10A C10 H10C 109.5
H10B C10 H10C 109.5
O1 C11 N1 119.9(3)
O1 C11 C7 124.0(3)
N1 C11 C7 116.0(2)
N2 C12 C13 112.7(2)
N2 C12 S1 122.9(2)
C13 C12 S1 124.4(2)
C14 C13 C15 127.7(3)
C14 C13 C12 105.7(2)
C15 C13 C12 126.6(3)
N3 C14 C13 131.3(3)
N3 C14 N1 123.0(3)
C13 C14 N1 105.7(2)
N4 C15 C13 179.1(4)
S1 C16 H16A 109.5
S1 C16 H16B 109.5
H16A C16 H16B 109.5
S1 C16 H16C 109.5
H16A C16 H16C 109.5
H16B C16 H16C 109.5
C14 N1 C11 127.3(2)
C14 N1 N2 111.5(2)
C11 N1 N2 120.9(2)
C12 N2 N1 104.3(2)
C14 N3 H3A 120.0
C14 N3 H3B 120.0
H3A N3 H3B 120.0
C12 S1 C16 100.40(14)

loop_
_geom_bond_atom_site_label_1
_geom_bond_atom_site_label_2
_geom_bond_distance
C1 C6 1.371(4)
C1 C2 1.375(4)
C1 Cl1 1.740(3)
C2 C3 1.369(4)
C2 H2 0.9300
C3 C4 1.388(4)
C3 H3 0.9300
C4 C5 1.384(4)
C4 C7 1.513(4)
C5 C6 1.375(4)
C5 H5 0.9300
C6 H6 0.9300
C7 C11 1.522(4)
C7 C8 1.534(4)
C7 H7 0.9800
C8 C10 1.520(4)
C8 C9 1.527(4)
C8 H8 0.9800
C9 H9A 0.9600
C9 H9B 0.9600
C9 H9C 0.9600
C10 H10A 0.9600
C10 H10B 0.9600
C10 H10C 0.9600
C11 O1 1.206(3)
C11 N1 1.394(3)
C12 N2 1.305(3)
C12 C13 1.426(4)
C12 S1 1.737(3)
C13 C14 1.380(4)
C13 C15 1.412(4)
C14 N3 1.327(3)
C14 N1 1.386(3)
C15 N4 1.137(4)
C16 S1 1.792(3)
C16 H16A 0.9600
C16 H16B 0.9600
C16 H16C 0.9600
N1 N2 1.404(3)
N3 H3A 0.8600
N3 H3B 0.8600

loop_
_geom_hbond_atom_site_label_D
_geom_hbond_atom_site_label_H
_geom_hbond_atom_site_label_A
_geom_hbond_site_symmetry_A
_geom_hbond_distance_DH
_geom_hbond_distance_HA
_geom_hbond_distance_DA
_geom_hbond_angle_DHA
_geom_hbond_publ_flag
C7 H7 N2 . 0.98 2.35 2.789(3) 106.6 no
N3 H3B O1 . 0.86 2.13 2.731(3) 126.1 no
N3 H3A N4 2_765 0.86 2.15 3.007(4) 175 yes

loop_
_geom_torsion_atom_site_label_1
_geom_torsion_atom_site_label_2
_geom_torsion_atom_site_label_3
_geom_torsion_atom_site_label_4
_geom_torsion
C6 C1 C2 C3 -1.5(5)
Cl1 C1 C2 C3 178.7(2)
C1 C2 C3 C4 0.8(5)
C2 C3 C4 C5 -0.3(4)
C2 C3 C4 C7 -177.8(3)
C3 C4 C5 C6 0.5(4)
C7 C4 C5 C6 178.0(3)
C2 C1 C6 C5 1.7(5)
Cl1 C1 C6 C5 -178.5(2)
C4 C5 C6 C1 -1.2(4)
C5 C4 C7 C11 -102.5(3)
C3 C4 C7 C11 74.9(3)
C5 C4 C7 C8 134.9(3)
C3 C4 C7 C8 -47.8(4)
C4 C7 C8 C10 -56.5(3)
C11 C7 C8 C10 -176.0(2)
C4 C7 C8 C9 -178.9(3)
C11 C7 C8 C9 61.6(3)
C4 C7 C11 O1 -89.2(3)
C8 C7 C11 O1 36.1(4)
C4 C7 C11 N1 87.8(3)
C8 C7 C11 N1 -147.0(3)
N2 C12 C13 C14 -1.4(3)
S1 C12 C13 C14 178.1(2)
N2 C12 C13 C15 179.5(3)
S1 C12 C13 C15 -1.1(4)
C15 C13 C14 N3 0.0(6)
C12 C13 C14 N3 -179.2(3)
C15 C13 C14 N1 -179.9(3)
C12 C13 C14 N1 0.9(3)
C14 C13 C15 N4 16E1(3)
C12 C13 C15 N4 -2E1(3)
N3 C14 N1 C11 -5.3(5)
C13 C14 N1 C11 174.7(3)
N3 C14 N1 N2 179.8(3)
C13 C14 N1 N2 -0.3(3)
O1 C11 N1 C14 8.0(5)
C7 C11 N1 C14 -169.1(3)
O1 C11 N1 N2 -177.5(3)
C7 C11 N1 N2 5.4(4)
C13 C12 N2 N1 1.1(3)
S1 C12 N2 N1 -178.29(19)
C14 N1 N2 C12 -0.5(3)
C11 N1 N2 C12 -175.8(3)
N2 C12 S1 C16 -1.6(3)
C13 C12 S1 C16 179.0(3)
